data_7038698
loop_
_publ_author_name
'Sohn, Changho'
'Jeong, Jisu'
'Lee, Ji Hye'
'Choi, Byung Hoon'
'Hwang, Hyonseok'
'Bae, Gyun-Tack'
'Lee, Kang Mun'
'Park, Myung Hwan'

_publ_section_title
;
 Novel aluminum-BODIPY dyads: intriguing dual-emission via photoinduced
 energy transfer.
;
_journal_issue 13
_journal_name_full 'Dalton transactions (Cambridge, England : 2003)'
_journal_page_first 5825
_journal_page_last 5832
_journal_paper_doi 10.1039/c5dt05067g
_journal_volume 45
_journal_year 2016
_chemical_formula_moiety C35H26Al1B1F2N4O3
_chemical_formula_sum 'C35 H26 Al B F2 N4 O3'
_chemical_formula_weight 626.39
_chemical_name_common 'compound 8'
_chemical_name_systematic 'compound 8'
_space_group_IT_number 2
_symmetry_cell_setting triclinic
_symmetry_space_group_name_Hall '-P 1'
_symmetry_space_group_name_H-M 'P -1'
_atom_sites_solution_hydrogens geom
_atom_sites_solution_primary direct
_atom_sites_solution_secondary difmap
_audit_creation_method SHELXL-97
_audit_update_record
;
2016-01-26 deposited with the CCDC.
2016-02-19 downloaded from the CCDC.
;
_cell_angle_alpha 84.83(3)
_cell_angle_beta 71.22(3)
_cell_angle_gamma 86.52(3)
_cell_formula_units_Z 2
_cell_length_a 10.378(2)
_cell_length_b 11.375(2)
_cell_length_c 14.101(3)
_cell_measurement_reflns_used 8735
_cell_measurement_temperature 293(2)
_cell_measurement_theta_max 30.94
_cell_measurement_theta_min 1.53
_cell_volume 1568.7(6)
_computing_cell_refinement 'Bruker APEX II'
_computing_data_collection 'Bruker APEX II'
_computing_data_reduction 'Bruker APEX II'
_computing_molecular_graphics ORTEP3
_computing_publication_material 'Bruker SHELXTL'
_computing_structure_refinement 'SHELXL-97 (Sheldrick, 1997)'
_computing_structure_solution 'SHELXS-97 (Sheldrick, 1990)'
_diffrn_ambient_temperature 293(2)
_diffrn_measured_fraction_theta_full 0.980
_diffrn_measured_fraction_theta_max 0.980
_diffrn_measurement_device_type 'CCD area detector'
_diffrn_measurement_method 'phi and omega scans'
_diffrn_radiation_monochromator graphite
_diffrn_radiation_source 'fine-focus sealed tube'
_diffrn_radiation_type MoK\a
_diffrn_radiation_wavelength 0.71073
_diffrn_reflns_av_R_equivalents 0.0000
_diffrn_reflns_av_unetI/netI 0.0225
_diffrn_reflns_limit_h_max 14
_diffrn_reflns_limit_h_min 0
_diffrn_reflns_limit_k_max 16
_diffrn_reflns_limit_k_min -16
_diffrn_reflns_limit_l_max 20
_diffrn_reflns_limit_l_min -19
_diffrn_reflns_number 8735
_diffrn_reflns_theta_full 30.94
_diffrn_reflns_theta_max 30.94
_diffrn_reflns_theta_min 1.53
_exptl_absorpt_coefficient_mu 0.119
_exptl_absorpt_correction_T_max 0.941
_exptl_absorpt_correction_T_min 0.930
_exptl_absorpt_correction_type multi-scan
_exptl_absorpt_process_details SADABS
_exptl_crystal_colour yellow
_exptl_crystal_density_diffrn 1.326
_exptl_crystal_density_method 'not measured'
_exptl_crystal_description cubic
_exptl_crystal_F_000 648
_exptl_crystal_recrystallization_method 'Re-crystallisation from solvent: Methyl chloride, diethyl ether'
_exptl_crystal_size_max 0.35
_exptl_crystal_size_mid 0.2
_exptl_crystal_size_min 0.15
_refine_diff_density_max 0.786
_refine_diff_density_min -0.565
_refine_diff_density_rms 0.130
_refine_ls_extinction_coef 0.133(14)
_refine_ls_extinction_expression Fc^*^=kFc[1+0.001xFc^2^\l^3^/sin(2\q)]^-1/4^
_refine_ls_extinction_method SHELXL
_refine_ls_goodness_of_fit_ref 1.031
_refine_ls_hydrogen_treatment mixed
_refine_ls_matrix_type full
_refine_ls_number_parameters 418
_refine_ls_number_reflns 8735
_refine_ls_number_restraints 0
_refine_ls_restrained_S_all 1.031
_refine_ls_R_factor_all 0.0738
_refine_ls_R_factor_gt 0.0706
_refine_ls_shift/su_max 0.001
_refine_ls_shift/su_mean 0.000
_refine_ls_structure_factor_coef Fsqd
_refine_ls_weighting_details 'calc w=1/[\s^2^(Fo^2^)+(0.1769P)^2^+0.6855P] where P=(Fo^2^+2Fc^2^)/3'
_refine_ls_weighting_scheme calc
_refine_ls_wR_factor_gt 0.2280
_refine_ls_wR_factor_ref 0.2340
_reflns_number_gt 7943
_reflns_number_total 8735
_reflns_threshold_expression >2sigma(I)
_cod_data_source_file c5dt05067g3.cif
_cod_data_source_block 8
_cod_depositor_comments
;
The following automatic conversions were performed:

'_symmetry_cell_setting' value 'Triclinic' changed to 'triclinic'
according to
/usr/data/users/saulius/crontab/automatic-downloads/rss-feeds/RSC/lib/dictionaries/cif_core.dic
dictionary named 'cif_core.dic' version 2.4.2 from 2011-04-26.

Automatic conversion script
Id: cif_fix_values 4268 2015-11-12 08:31:59Z antanas 

 Adding full bibliography for 7038696--7038698.cif.
;
_cod_original_cell_volume 1568.7(5)
_cod_original_sg_symbol_H-M P-1
_cod_database_code 7038698

loop_
_symmetry_equiv_pos_as_xyz
'x, y, z'
'-x, -y, -z'

loop_
_atom_site_label
_atom_site_type_symbol
_atom_site_fract_x
_atom_site_fract_y
_atom_site_fract_z
_atom_site_U_iso_or_equiv
_atom_site_adp_type
_atom_site_occupancy
_atom_site_symmetry_multiplicity
_atom_site_calc_flag
_atom_site_refinement_flags
Al Al 1.19257(5) 0.35162(4) 0.22740(4) 0.02320(16) Uani 1 1 d .
N1 N 1.35881(15) 0.33567(12) 0.10304(10) 0.0245(3) Uani 1 1 d .
N2 N 1.02987(15) 0.39262(13) 0.35005(10) 0.0243(3) Uani 1 1 d .
O1 O 1.31284(13) 0.38748(12) 0.28631(9) 0.0270(3) Uani 1 1 d .
O2 O 1.12546(13) 0.47154(11) 0.16299(9) 0.0270(3) Uani 1 1 d .
O3 O 1.14733(13) 0.20401(11) 0.23132(10) 0.0287(3) Uani 1 1 d .
B B 0.3928(2) -0.15470(18) 0.35376(15) 0.0297(4) Uani 1 1 d .
N3 N 0.45480(16) -0.06100(14) 0.26689(12) 0.0285(3) Uani 1 1 d .
N4 N 0.48154(15) -0.15706(12) 0.42379(11) 0.0257(3) Uani 1 1 d .
F1 F 0.25882(12) -0.12428(13) 0.40475(10) 0.0404(3) Uani 1 1 d .
F2 F 0.39920(16) -0.26467(11) 0.31630(10) 0.0411(3) Uani 1 1 d .
C1 C 1.44145(17) 0.39984(14) 0.22555(12) 0.0249(3) Uani 1 1 d .
C2 C 1.5457(2) 0.43835(16) 0.25292(14) 0.0296(4) Uani 1 1 d .
H2 H 1.5299 0.4585 0.3183 0.036 Uiso 1 1 calc R
C3 C 1.67835(19) 0.44760(17) 0.18149(15) 0.0311(4) Uani 1 1 d .
H3 H 1.7483 0.4742 0.2011 0.037 Uiso 1 1 calc R
C4 C 1.70582(19) 0.41825(17) 0.08425(15) 0.0321(4) Uani 1 1 d .
H4 H 1.7935 0.4243 0.0391 0.039 Uiso 1 1 calc R
C5 C 1.60048(18) 0.37898(15) 0.05334(13) 0.0274(3) Uani 1 1 d .
C6 C 1.46859(17) 0.37018(14) 0.12440(12) 0.0246(3) Uani 1 1 d .
C7 C 1.6129(2) 0.34904(16) -0.04454(13) 0.0314(4) Uani 1 1 d .
H7 H 1.6966 0.3539 -0.0950 0.038 Uiso 1 1 calc R
C8 C 1.5016(2) 0.31290(16) -0.06526(13) 0.0310(4) Uani 1 1 d .
H8 H 1.5107 0.2926 -0.1296 0.037 Uiso 1 1 calc R
C9 C 1.3724(2) 0.30622(15) 0.01098(12) 0.0281(3) Uani 1 1 d .
C10 C 1.2520(2) 0.2654(2) -0.01091(15) 0.0370(4) Uani 1 1 d .
H10A H 1.2325 0.1865 0.0186 0.055 Uiso 1 1 calc R
H10B H 1.2712 0.2665 -0.0823 0.055 Uiso 1 1 calc R
H10C H 1.1748 0.3170 0.0168 0.055 Uiso 1 1 calc R
C11 C 1.01708(17) 0.53169(15) 0.21936(12) 0.0256(3) Uani 1 1 d .
C12 C 0.9569(2) 0.63105(16) 0.18500(14) 0.0301(4) Uani 1 1 d .
H12 H 0.9930 0.6619 0.1189 0.036 Uiso 1 1 calc R
C13 C 0.8405(2) 0.68544(17) 0.25072(15) 0.0343(4) Uani 1 1 d .
H13 H 0.8019 0.7529 0.2270 0.041 Uiso 1 1 calc R
C14 C 0.7821(2) 0.64190(17) 0.34895(15) 0.0339(4) Uani 1 1 d .
H14 H 0.7034 0.6778 0.3899 0.041 Uiso 1 1 calc R
C15 C 0.84377(18) 0.54160(16) 0.38674(13) 0.0281(3) Uani 1 1 d .
C16 C 0.96127(17) 0.48893(14) 0.32193(12) 0.0246(3) Uani 1 1 d .
C17 C 0.7974(2) 0.48996(18) 0.48669(14) 0.0328(4) Uani 1 1 d .
H17 H 0.7209 0.5217 0.5333 0.039 Uiso 1 1 calc R
C18 C 0.8661(2) 0.39291(18) 0.51414(13) 0.0316(4) Uani 1 1 d .
H18 H 0.8353 0.3585 0.5795 0.038 Uiso 1 1 calc R
C19 C 0.98349(18) 0.34453(16) 0.44386(12) 0.0275(3) Uani 1 1 d .
C20 C 1.0578(2) 0.23890(18) 0.47442(14) 0.0337(4) Uani 1 1 d .
H20A H 1.0057 0.1699 0.4814 0.051 Uiso 1 1 calc R
H20B H 1.0707 0.2500 0.5374 0.051 Uiso 1 1 calc R
H20C H 1.1449 0.2289 0.4241 0.051 Uiso 1 1 calc R
C21 C 1.02746(17) 0.15434(15) 0.25470(12) 0.0257(3) Uani 1 1 d .
C22 C 0.91420(18) 0.21451(14) 0.23587(13) 0.0269(3) Uani 1 1 d .
H22 H 0.9220 0.2922 0.2084 0.032 Uiso 1 1 calc R
C23 C 0.79179(18) 0.15950(14) 0.25770(12) 0.0260(3) Uani 1 1 d .
H23 H 0.7183 0.2010 0.2450 0.031 Uiso 1 1 calc R
C24 C 0.77642(17) 0.04174(14) 0.29887(12) 0.0240(3) Uani 1 1 d .
C25 C 0.88937(17) -0.01731(14) 0.31871(12) 0.0256(3) Uani 1 1 d .
H25 H 0.8814 -0.0948 0.3467 0.031 Uiso 1 1 calc R
C26 C 1.01166(18) 0.03741(15) 0.29750(13) 0.0269(3) Uani 1 1 d .
H26 H 1.0844 -0.0035 0.3117 0.032 Uiso 1 1 calc R
C27 C 0.64885(17) -0.01901(14) 0.31810(12) 0.0234(3) Uani 1 1 d .
C28 C 0.59653(17) -0.09164(13) 0.40726(12) 0.0237(3) Uani 1 1 d .
C29 C 0.63861(18) -0.11006(14) 0.49335(12) 0.0249(3) Uani 1 1 d .
H29 H 0.7115 -0.0754 0.5036 0.030 Uiso 1 1 calc R
C30 C 0.55058(19) -0.18965(15) 0.55990(13) 0.0295(4) Uani 1 1 d .
H30 H 0.5547 -0.2198 0.6224 0.035 Uiso 1 1 calc R
C31 C 0.45492(19) -0.21583(15) 0.51518(13) 0.0297(4) Uani 1 1 d .
H31 H 0.3832 -0.2664 0.5441 0.036 Uiso 1 1 calc R
C32 C 0.57733(18) -0.00542(15) 0.24789(12) 0.0261(3) Uani 1 1 d .
C33 C 0.6049(2) 0.06005(16) 0.15393(13) 0.0310(4) Uani 1 1 d .
H33 H 0.6812 0.1046 0.1219 0.037 Uiso 1 1 calc R
C34 C 0.4977(2) 0.04592(18) 0.11824(15) 0.0368(4) Uani 1 1 d .
H34 H 0.4874 0.0804 0.0586 0.044 Uiso 1 1 calc R
C35 C 0.4074(2) -0.03032(18) 0.18911(16) 0.0349(4) Uani 1 1 d .
H35 H 0.3270 -0.0559 0.1834 0.042 Uiso 1 1 calc R

loop_
_atom_site_aniso_label
_atom_site_aniso_U_11
_atom_site_aniso_U_22
_atom_site_aniso_U_33
_atom_site_aniso_U_23
_atom_site_aniso_U_13
_atom_site_aniso_U_12
Al 0.0192(3) 0.0257(3) 0.0237(2) 0.00306(17) -0.00621(18) -0.00366(18)
N1 0.0238(7) 0.0246(6) 0.0235(6) 0.0026(4) -0.0060(5) -0.0025(5)
N2 0.0206(6) 0.0278(6) 0.0242(6) 0.0012(5) -0.0066(5) -0.0051(5)
O1 0.0215(6) 0.0347(6) 0.0235(5) 0.0016(4) -0.0056(4) -0.0058(5)
O2 0.0238(6) 0.0304(6) 0.0243(5) 0.0036(4) -0.0058(4) -0.0002(5)
O3 0.0213(6) 0.0274(6) 0.0352(6) 0.0018(5) -0.0062(5) -0.0057(4)
B 0.0257(9) 0.0313(8) 0.0314(9) -0.0010(7) -0.0076(7) -0.0073(7)
N3 0.0260(7) 0.0305(7) 0.0308(7) -0.0002(5) -0.0116(5) -0.0037(6)
N4 0.0242(7) 0.0239(6) 0.0261(6) 0.0021(5) -0.0044(5) -0.0044(5)
F1 0.0224(5) 0.0557(8) 0.0415(6) -0.0021(5) -0.0075(5) -0.0069(5)
F2 0.0521(8) 0.0346(6) 0.0369(6) -0.0047(5) -0.0113(5) -0.0159(5)
C1 0.0221(7) 0.0259(7) 0.0253(7) 0.0041(5) -0.0065(5) -0.0041(6)
C2 0.0275(8) 0.0314(8) 0.0307(8) 0.0031(6) -0.0110(6) -0.0053(6)
C3 0.0234(8) 0.0310(8) 0.0394(9) 0.0047(6) -0.0117(7) -0.0068(6)
C4 0.0223(8) 0.0316(8) 0.0371(9) 0.0066(6) -0.0039(6) -0.0042(6)
C5 0.0247(8) 0.0245(7) 0.0281(7) 0.0044(5) -0.0032(6) -0.0019(6)
C6 0.0227(7) 0.0235(6) 0.0253(7) 0.0041(5) -0.0058(5) -0.0022(5)
C7 0.0298(9) 0.0288(7) 0.0276(7) 0.0035(6) 0.0003(6) -0.0005(6)
C8 0.0363(9) 0.0287(7) 0.0242(7) 0.0004(6) -0.0049(6) -0.0013(7)
C9 0.0325(9) 0.0260(7) 0.0246(7) 0.0017(5) -0.0082(6) -0.0019(6)
C10 0.0401(11) 0.0435(10) 0.0308(8) -0.0010(7) -0.0156(7) -0.0065(8)
C11 0.0236(8) 0.0268(7) 0.0269(7) 0.0007(5) -0.0092(6) -0.0021(6)
C12 0.0317(9) 0.0289(7) 0.0320(8) 0.0007(6) -0.0144(7) -0.0006(7)
C13 0.0371(10) 0.0306(8) 0.0392(9) -0.0057(7) -0.0181(8) 0.0063(7)
C14 0.0324(9) 0.0339(8) 0.0365(9) -0.0102(7) -0.0117(7) 0.0060(7)
C15 0.0239(8) 0.0312(8) 0.0295(7) -0.0067(6) -0.0075(6) -0.0021(6)
C16 0.0215(7) 0.0263(7) 0.0260(7) -0.0012(5) -0.0073(5) -0.0040(6)
C17 0.0263(8) 0.0396(9) 0.0291(8) -0.0069(7) -0.0022(6) -0.0043(7)
C18 0.0287(9) 0.0383(9) 0.0251(7) -0.0007(6) -0.0039(6) -0.0099(7)
C19 0.0250(8) 0.0328(8) 0.0243(7) 0.0028(6) -0.0074(6) -0.0082(6)
C20 0.0339(9) 0.0372(9) 0.0289(8) 0.0084(6) -0.0108(7) -0.0051(7)
C21 0.0224(7) 0.0263(7) 0.0261(7) 0.0020(5) -0.0050(6) -0.0040(6)
C22 0.0266(8) 0.0238(7) 0.0289(7) 0.0039(5) -0.0081(6) -0.0035(6)
C23 0.0244(7) 0.0249(7) 0.0269(7) 0.0031(5) -0.0069(6) -0.0010(6)
C24 0.0221(7) 0.0239(6) 0.0243(6) 0.0032(5) -0.0061(5) -0.0031(5)
C25 0.0244(8) 0.0239(6) 0.0266(7) 0.0042(5) -0.0069(6) -0.0014(6)
C26 0.0237(8) 0.0266(7) 0.0291(7) 0.0029(6) -0.0077(6) -0.0011(6)
C27 0.0229(7) 0.0220(6) 0.0239(6) 0.0008(5) -0.0060(5) -0.0014(5)
C28 0.0235(7) 0.0216(6) 0.0242(6) 0.0014(5) -0.0057(5) -0.0019(5)
C29 0.0241(7) 0.0238(6) 0.0260(7) 0.0004(5) -0.0075(6) -0.0016(6)
C30 0.0317(9) 0.0268(7) 0.0254(7) 0.0040(5) -0.0040(6) -0.0005(6)
C31 0.0304(8) 0.0259(7) 0.0266(7) 0.0037(6) -0.0011(6) -0.0048(6)
C32 0.0263(8) 0.0254(7) 0.0257(7) 0.0025(5) -0.0079(6) -0.0029(6)
C33 0.0367(9) 0.0287(7) 0.0277(7) 0.0037(6) -0.0114(7) -0.0042(7)
C34 0.0464(11) 0.0347(9) 0.0350(9) 0.0026(7) -0.0220(8) -0.0015(8)
C35 0.0350(10) 0.0365(9) 0.0391(9) -0.0006(7) -0.0205(8) -0.0026(8)

loop_
_atom_type_symbol
_atom_type_description
_atom_type_scat_dispersion_real
_atom_type_scat_dispersion_imag
_atom_type_scat_source
C C 0.0033 0.0016 'International Tables Vol C Tables 4.2.6.8 and 6.1.1.4'
H H 0.0000 0.0000 'International Tables Vol C Tables 4.2.6.8 and 6.1.1.4'
B B 0.0013 0.0007 'International Tables Vol C Tables 4.2.6.8 and 6.1.1.4'
N N 0.0061 0.0033 'International Tables Vol C Tables 4.2.6.8 and 6.1.1.4'
O O 0.0106 0.0060 'International Tables Vol C Tables 4.2.6.8 and 6.1.1.4'
F F 0.0171 0.0103 'International Tables Vol C Tables 4.2.6.8 and 6.1.1.4'
Al Al 0.0645 0.0514 'International Tables Vol C Tables 4.2.6.8 and 6.1.1.4'

loop_
_geom_angle_atom_site_label_1
_geom_angle_atom_site_label_2
_geom_angle_atom_site_label_3
_geom_angle
O3 Al O1 120.29(7)
O3 Al O2 122.68(7)
O1 Al O2 117.02(7)
O3 Al N1 93.39(7)
O1 Al N1 84.81(6)
O2 Al N1 90.28(6)
O3 Al N2 94.55(7)
O1 Al N2 92.26(6)
O2 Al N2 84.38(6)
N1 Al N2 171.97(6)
C9 N1 C6 119.88(15)
C9 N1 Al 132.03(14)
C6 N1 Al 107.94(11)
C19 N2 C16 118.92(15)
C19 N2 Al 133.11(12)
C16 N2 Al 107.97(11)
C1 O1 Al 115.84(11)
C11 O2 Al 116.22(11)
C21 O3 Al 132.12(11)
F1 B F2 109.58(18)
F1 B N3 110.69(16)
F2 B N3 110.01(15)
F1 B N4 110.71(16)
F2 B N4 110.13(16)
N3 B N4 105.67(15)
C35 N3 C32 107.98(16)
C35 N3 B 125.20(18)
C32 N3 B 126.34(16)
C31 N4 C28 107.77(16)
C31 N4 B 126.03(16)
C28 N4 B 126.01(14)
O1 C1 C2 125.24(16)
O1 C1 C6 116.07(16)
C2 C1 C6 118.69(16)
C1 C2 C3 120.05(18)
C4 C3 C2 121.72(19)
C3 C4 C5 119.70(17)
C4 C5 C7 125.88(17)
C4 C5 C6 118.48(17)
C7 C5 C6 115.63(18)
N1 C6 C5 123.84(16)
N1 C6 C1 114.80(15)
C5 C6 C1 121.35(17)
C8 C7 C5 120.17(16)
C7 C8 C9 120.53(17)
N1 C9 C8 119.94(18)
N1 C9 C10 119.43(17)
C8 C9 C10 120.63(17)
O2 C11 C12 124.68(16)
O2 C11 C16 116.77(14)
C12 C11 C16 118.55(16)
C11 C12 C13 119.71(17)
C14 C13 C12 122.26(17)
C13 C14 C15 119.10(17)
C16 C15 C17 116.26(16)
C16 C15 C14 118.61(17)
C17 C15 C14 125.12(17)
N2 C16 C15 123.82(15)
N2 C16 C11 114.50(14)
C15 C16 C11 121.67(15)
C18 C17 C15 119.60(16)
C17 C18 C19 120.64(16)
N2 C19 C18 120.76(16)
N2 C19 C20 118.94(16)
C18 C19 C20 120.30(16)
O3 C21 C26 119.90(16)
O3 C21 C22 121.96(15)
C26 C21 C22 118.12(16)
C23 C22 C21 120.88(15)
C22 C23 C24 121.11(16)
C23 C24 C25 117.70(16)
C23 C24 C27 121.48(15)
C25 C24 C27 120.80(14)
C26 C25 C24 121.41(15)
C25 C26 C21 120.76(16)
C28 C27 C32 119.35(16)
C28 C27 C24 120.15(15)
C32 C27 C24 120.49(14)
N4 C28 C27 121.22(16)
N4 C28 C29 108.01(14)
C27 C28 C29 130.72(17)
C30 C29 C28 107.07(16)
C29 C30 C31 107.03(15)
N4 C31 C30 110.09(16)
N3 C32 C27 120.62(15)
N3 C32 C33 107.69(16)
C27 C32 C33 131.69(17)
C34 C33 C32 107.56(18)
C33 C34 C35 106.91(17)
N3 C35 C34 109.85(19)

loop_
_geom_bond_atom_site_label_1
_geom_bond_atom_site_label_2
_geom_bond_distance
Al O3 1.7621(14)
Al O1 1.7902(15)
Al O2 1.7998(14)
Al N1 2.0387(16)
Al N2 2.0565(16)
N1 C9 1.331(2)
N1 C6 1.356(3)
N2 C19 1.331(2)
N2 C16 1.368(2)
O1 C1 1.342(2)
O2 C11 1.339(2)
O3 C21 1.328(2)
B F1 1.383(2)
B F2 1.391(2)
B N3 1.546(3)
B N4 1.550(3)
N3 C35 1.350(2)
N3 C32 1.391(2)
N4 C31 1.350(2)
N4 C28 1.389(2)
C1 C2 1.367(3)
C1 C6 1.430(2)
C2 C3 1.424(3)
C3 C4 1.376(3)
C4 C5 1.409(3)
C5 C7 1.415(3)
C5 C6 1.415(2)
C7 C8 1.373(3)
C8 C9 1.425(3)
C9 C10 1.488(3)
C11 C12 1.383(2)
C11 C16 1.425(2)
C12 C13 1.412(3)
C13 C14 1.380(3)
C14 C15 1.420(3)
C15 C16 1.405(2)
C15 C17 1.418(3)
C17 C18 1.372(3)
C18 C19 1.417(3)
C19 C20 1.494(3)
C21 C26 1.406(2)
C21 C22 1.411(2)
C22 C23 1.382(3)
C23 C24 1.408(2)
C24 C25 1.409(2)
C24 C27 1.466(2)
C25 C26 1.380(3)
C27 C28 1.409(2)
C27 C32 1.409(2)
C28 C29 1.412(2)
C29 C30 1.389(2)
C30 C31 1.395(3)
C32 C33 1.413(2)
C33 C34 1.384(3)
C34 C35 1.403(3)
